data_2204536
loop_
_publ_author_name
'Parvez, Masood'
'Badshah, Amin'
'Asma, Maliha'
'Ali, Saqib'
'Ahmad, Saeed'
'Malik, Abdul'
'Ahmed, Fiaz'

_publ_section_title
;
 <i>trans</i>-Dichloro(dicyclohexylamine)(triphenylphosphine)palladium(II)
;
_journal_issue 11
_journal_name_full 'Acta Crystallographica Section E'
_journal_page_first m1602
_journal_page_last m1604
_journal_paper_doi 10.1107/S1600536804024912
_journal_volume 60
_journal_year 2004
_chemical_formula_iupac '[Pd Cl2 (C12 H23 N) (C18 H15 P)]'
_chemical_formula_moiety 'C30 H38 Cl2 N P Pd'
_chemical_formula_sum 'C30 H38 Cl2 N P Pd'
_chemical_formula_weight 620.88
_chemical_name_common
;
trans-Dichloro(dicyclohexylamine)(triphenylphosphine)palladium(II)
;
_chemical_name_systematic
;
trans-Dichloro(dicyclohexylamine)(triphenylphosphine)palladium(II)
;
_chemical_temperature_decomposition 484.0(10)
_space_group_IT_number 14
_symmetry_cell_setting monoclinic
_symmetry_space_group_name_Hall '-P 2yn'
_symmetry_space_group_name_H-M 'P 1 21/n 1'
_atom_sites_solution_hydrogens geom
_atom_sites_solution_primary direct
_atom_sites_solution_secondary difmap
_cell_angle_alpha 90.00
_cell_angle_beta 96.274(7)
_cell_angle_gamma 90.00
_cell_formula_units_Z 4
_cell_length_a 10.326(2)
_cell_length_b 24.760(4)
_cell_length_c 11.178(2)
_cell_measurement_reflns_used 12408
_cell_measurement_temperature 173(2)
_cell_measurement_theta_max 27.5
_cell_measurement_theta_min 3.7
_cell_volume 2840.8(9)
_computing_cell_refinement 'HKL DENZO (Otwinowski & Minor, 1997)'
_computing_data_collection 'COLLECT (Hooft, 1998)'
_computing_data_reduction 'SCALEPACK (Otwinowski & Minor, 1997)'
_computing_molecular_graphics 'ORTEPII (Johnson, 1976)'
_computing_publication_material 'SHELXL97 (Sheldrick, 1997)'
_computing_structure_refinement 'SHELXL97 (Sheldrick, 1997)'
_computing_structure_solution 'SAPI91 (Fan, 1991)'
_diffrn_ambient_temperature 173(2)
_diffrn_measured_fraction_theta_full 0.990
_diffrn_measured_fraction_theta_max 0.990
_diffrn_measurement_device_type 'Nonius KappaCCD'
_diffrn_measurement_method '\w and \f'
_diffrn_radiation_monochromator graphite
_diffrn_radiation_source 'fine-focus sealed tube'
_diffrn_radiation_type MoK\a
_diffrn_radiation_wavelength 0.71073
_diffrn_reflns_av_R_equivalents 0.035
_diffrn_reflns_av_sigmaI/netI 0.051
_diffrn_reflns_limit_h_max 13
_diffrn_reflns_limit_h_min -13
_diffrn_reflns_limit_k_max 31
_diffrn_reflns_limit_k_min -32
_diffrn_reflns_limit_l_max 14
_diffrn_reflns_limit_l_min -14
_diffrn_reflns_number 12408
_diffrn_reflns_theta_full 27.5
_diffrn_reflns_theta_max 27.5
_diffrn_reflns_theta_min 3.7
_exptl_absorpt_coefficient_mu 0.917
_exptl_absorpt_correction_T_max 0.898
_exptl_absorpt_correction_T_min 0.882
_exptl_absorpt_correction_type multi-scan
_exptl_absorpt_process_details '(SORTAV; Blessing, 1997)'
_exptl_crystal_colour yellow
_exptl_crystal_density_diffrn 1.452
_exptl_crystal_density_meas ?
_exptl_crystal_density_method .
_exptl_crystal_description prism
_exptl_crystal_F_000 1280
_exptl_crystal_size_max 0.14
_exptl_crystal_size_mid 0.12
_exptl_crystal_size_min 0.12
_refine_diff_density_max 0.49
_refine_diff_density_min -0.72
_refine_ls_extinction_method none
_refine_ls_goodness_of_fit_ref 1.02
_refine_ls_hydrogen_treatment constr
_refine_ls_matrix_type full
_refine_ls_number_parameters 316
_refine_ls_number_reflns 6483
_refine_ls_number_restraints 0
_refine_ls_restrained_S_all 1.02
_refine_ls_R_factor_all 0.044
_refine_ls_R_factor_gt 0.029
_refine_ls_shift/su_max 0.001
_refine_ls_shift/su_mean 0.00
_refine_ls_structure_factor_coef Fsqd
_refine_ls_weighting_details 'calc w = 1/[\s^2^(Fo^2^)+(0.0257P)^2^+0.6275P] where P = (Fo^2^+2Fc^2^)/3'
_refine_ls_weighting_scheme calc
_refine_ls_wR_factor_gt 0.063
_refine_ls_wR_factor_ref 0.068
_reflns_number_gt 5185
_reflns_number_total 6483
_reflns_threshold_expression I>2\s(I)
_cod_data_source_file lh6286.cif
_cod_data_source_block I
_cod_depositor_comments
;
The following automatic conversions were performed:

'_chemical_melting_point' tag was changed to
'_chemical_temperature_decomposition' since the value had been given
as '483-485 (decomp)'. The value was changed to '484.0(10)' - the
average value was taken and precision was estimated.

Automatic conversion script
Id: cif_fix_values 1646 2011-03-28 12:23:43Z adriana 

The following automatic conversions were performed:

'_chemical_melting_point' tag was changed to
'_chemical_temperature_decomposition' since the value had been given
as '483-485 (decomp)'. The value was changed to '484.0(10)' - the
average value was taken and precision was estimated.

Automatic conversion script
Id: cif_fix_values 1715 2011-07-08 13:25:40Z adriana 
;
_cod_original_sg_symbol_H-M 'P 21/n'
_cod_database_code 2204536
_cod_database_fobs_code 2204536

loop_
_symmetry_equiv_pos_as_xyz
'x, y, z'
'-x+1/2, y+1/2, -z+1/2'
'-x, -y, -z'
'x-1/2, -y-1/2, z-1/2'

loop_
_atom_site_label
_atom_site_fract_x
_atom_site_fract_y
_atom_site_fract_z
_atom_site_U_iso_or_equiv
_atom_site_adp_type
_atom_site_calc_flag
_atom_site_refinement_flags
_atom_site_occupancy
_atom_site_type_symbol
Pd1 0.351510(15) 0.390695(6) 0.376312(14) 0.01704(6) Uani d . 1 Pd
Cl1 0.29242(5) 0.30318(2) 0.41525(5) 0.02685(13) Uani d . 1 Cl
Cl2 0.43463(6) 0.47302(2) 0.32846(5) 0.03184(14) Uani d . 1 Cl
P1 0.26264(5) 0.37534(2) 0.18647(5) 0.01856(12) Uani d . 1 P
N1 0.41235(15) 0.40935(7) 0.56251(14) 0.0171(4) Uani d . 1 N
H1N 0.4602 0.4410 0.5591 0.020 Uiso calc R 1 H
C1 0.50808(19) 0.36995(9) 0.62420(18) 0.0191(4) Uani d . 1 C
H1 0.4686 0.3331 0.6167 0.023 Uiso calc R 1 H
C2 0.5464(2) 0.38149(9) 0.7574(2) 0.0237(5) Uani d . 1 C
H2A 0.4682 0.3795 0.8012 0.028 Uiso calc R 1 H
H2B 0.5825 0.4185 0.7671 0.028 Uiso calc R 1 H
C3 0.6478(2) 0.34072(10) 0.8109(2) 0.0309(6) Uani d . 1 C
H3A 0.6725 0.3493 0.8969 0.037 Uiso calc R 1 H
H3B 0.6094 0.3040 0.8059 0.037 Uiso calc R 1 H
C4 0.7684(2) 0.34162(10) 0.7448(2) 0.0339(6) Uani d . 1 C
H4A 0.8304 0.3137 0.7788 0.041 Uiso calc R 1 H
H4B 0.8116 0.3772 0.7560 0.041 Uiso calc R 1 H
C5 0.7328(2) 0.33112(10) 0.6116(2) 0.0360(6) Uani d . 1 C
H5A 0.7000 0.2937 0.6002 0.043 Uiso calc R 1 H
H5B 0.8118 0.3346 0.5694 0.043 Uiso calc R 1 H
C6 0.6291(2) 0.37042(10) 0.5563(2) 0.0279(5) Uani d . 1 C
H6A 0.6038 0.3605 0.4712 0.034 Uiso calc R 1 H
H6B 0.6659 0.4074 0.5579 0.034 Uiso calc R 1 H
C7 0.30186(18) 0.42505(8) 0.63238(18) 0.0184(4) Uani d . 1 C
H7 0.3403 0.4393 0.7122 0.022 Uiso calc R 1 H
C8 0.2146(2) 0.37771(9) 0.6556(2) 0.0233(5) Uani d . 1 C
H8A 0.2669 0.3492 0.7003 0.028 Uiso calc R 1 H
H8B 0.1763 0.3623 0.5780 0.028 Uiso calc R 1 H
C9 0.1053(2) 0.39604(9) 0.7286(2) 0.0291(5) Uani d . 1 C
H9A 0.0484 0.3649 0.7421 0.035 Uiso calc R 1 H
H9B 0.1435 0.4095 0.8082 0.035 Uiso calc R 1 H
C10 0.0246(2) 0.44053(9) 0.6630(2) 0.0296(5) Uani d . 1 C
H10A -0.0435 0.4527 0.7127 0.036 Uiso calc R 1 H
H10B -0.0191 0.4263 0.5861 0.036 Uiso calc R 1 H
C11 0.1111(2) 0.48800(9) 0.6377(2) 0.0265(5) Uani d . 1 C
H11A 0.1475 0.5044 0.7149 0.032 Uiso calc R 1 H
H11B 0.0580 0.5157 0.5913 0.032 Uiso calc R 1 H
C12 0.2229(2) 0.47063(9) 0.56693(19) 0.0222(5) Uani d . 1 C
H12A 0.1872 0.4582 0.4858 0.027 Uiso calc R 1 H
H12B 0.2806 0.5019 0.5571 0.027 Uiso calc R 1 H
C13 0.0921(2) 0.35599(8) 0.18920(19) 0.0213(5) Uani d . 1 C
C14 0.0238(2) 0.37942(9) 0.2769(2) 0.0260(5) Uani d . 1 C
H14 0.0680 0.4029 0.3348 0.031 Uiso calc R 1 H
C15 -0.1074(2) 0.36902(9) 0.2810(2) 0.0300(5) Uani d . 1 C
H15 -0.1528 0.3858 0.3405 0.036 Uiso calc R 1 H
C16 -0.1718(2) 0.33437(10) 0.1987(2) 0.0350(6) Uani d . 1 C
H16 -0.2618 0.3271 0.2013 0.042 Uiso calc R 1 H
C17 -0.1058(2) 0.31015(10) 0.1126(3) 0.0407(7) Uani d . 1 C
H17 -0.1505 0.2861 0.0562 0.049 Uiso calc R 1 H
C18 0.0259(2) 0.32065(9) 0.1074(2) 0.0318(6) Uani d . 1 C
H18 0.0706 0.3036 0.0478 0.038 Uiso calc R 1 H
C19 0.3431(2) 0.32432(9) 0.10398(19) 0.0223(5) Uani d . 1 C
C20 0.4484(2) 0.29556(9) 0.1612(2) 0.0256(5) Uani d . 1 C
H20 0.4756 0.3016 0.2440 0.031 Uiso calc R 1 H
C21 0.5133(2) 0.25815(9) 0.0975(2) 0.0314(6) Uani d . 1 C
H21 0.5858 0.2391 0.1368 0.038 Uiso calc R 1 H
C22 0.4740(2) 0.24825(9) -0.0223(2) 0.0334(6) Uani d . 1 C
H22 0.5184 0.2222 -0.0651 0.040 Uiso calc R 1 H
C23 0.3696(3) 0.27645(9) -0.0798(2) 0.0339(6) Uani d . 1 C
H23 0.3418 0.2695 -0.1622 0.041 Uiso calc R 1 H
C24 0.3055(2) 0.31475(9) -0.0180(2) 0.0278(5) Uani d . 1 C
H24 0.2355 0.3347 -0.0589 0.033 Uiso calc R 1 H
C25 0.2547(2) 0.43476(8) 0.08968(19) 0.0214(5) Uani d . 1 C
C26 0.1609(2) 0.47436(10) 0.1014(2) 0.0319(6) Uani d . 1 C
H26 0.0955 0.4684 0.1535 0.038 Uiso calc R 1 H
C27 0.1622(3) 0.52216(10) 0.0379(2) 0.0392(6) Uani d . 1 C
H27 0.0987 0.5491 0.0476 0.047 Uiso calc R 1 H
C28 0.2558(3) 0.53094(10) -0.0398(2) 0.0392(6) Uani d . 1 C
H28 0.2561 0.5637 -0.0840 0.047 Uiso calc R 1 H
C29 0.3482(3) 0.49200(10) -0.0526(2) 0.0358(6) Uani d . 1 C
H29 0.4118 0.4978 -0.1065 0.043 Uiso calc R 1 H
C30 0.3492(2) 0.44431(9) 0.0124(2) 0.0276(5) Uani d . 1 C
H30 0.4147 0.4180 0.0043 0.033 Uiso calc R 1 H

loop_
_atom_site_aniso_label
_atom_site_aniso_U_11
_atom_site_aniso_U_22
_atom_site_aniso_U_33
_atom_site_aniso_U_12
_atom_site_aniso_U_13
_atom_site_aniso_U_23
Pd1 0.01936(9) 0.01616(9) 0.01542(9) -0.00214(7) 0.00111(6) 0.00054(6)
Cl1 0.0363(3) 0.0180(3) 0.0259(3) -0.0055(2) 0.0020(2) 0.0023(2)
Cl2 0.0465(4) 0.0264(3) 0.0216(3) -0.0170(3) -0.0011(3) 0.0033(2)
P1 0.0212(3) 0.0177(3) 0.0166(3) 0.0001(2) 0.0012(2) -0.0013(2)
N1 0.0187(8) 0.0178(9) 0.0147(9) -0.0008(7) 0.0014(7) 0.0011(7)
C1 0.0189(10) 0.0186(11) 0.0194(11) 0.0017(9) 0.0001(9) 0.0036(9)
C2 0.0195(11) 0.0299(13) 0.0213(12) 0.0019(9) 0.0012(9) 0.0033(10)
C3 0.0251(12) 0.0361(14) 0.0303(14) 0.0033(11) -0.0022(10) 0.0099(11)
C4 0.0186(11) 0.0380(14) 0.0446(16) 0.0060(11) 0.0006(11) 0.0125(12)
C5 0.0268(12) 0.0397(15) 0.0430(16) 0.0117(11) 0.0099(11) 0.0020(12)
C6 0.0232(11) 0.0356(13) 0.0260(13) 0.0043(10) 0.0070(10) 0.0000(11)
C7 0.0169(10) 0.0214(11) 0.0166(11) 0.0014(9) 0.0007(8) -0.0007(9)
C8 0.0197(11) 0.0256(12) 0.0248(12) 0.0036(9) 0.0042(9) 0.0040(10)
C9 0.0247(12) 0.0338(14) 0.0306(14) 0.0009(10) 0.0108(10) 0.0048(10)
C10 0.0210(11) 0.0362(14) 0.0323(14) 0.0061(10) 0.0060(10) -0.0012(11)
C11 0.0277(12) 0.0263(13) 0.0246(13) 0.0082(10) -0.0013(10) -0.0021(10)
C12 0.0233(11) 0.0206(11) 0.0220(12) 0.0009(9) -0.0012(9) -0.0003(9)
C13 0.0241(11) 0.0183(11) 0.0211(12) 0.0001(9) 0.0004(9) 0.0023(9)
C14 0.0253(12) 0.0282(13) 0.0240(13) -0.0046(10) 0.0007(10) -0.0037(10)
C15 0.0269(12) 0.0280(13) 0.0356(14) -0.0005(11) 0.0060(11) 0.0026(11)
C16 0.0228(12) 0.0289(14) 0.0522(17) -0.0034(11) -0.0013(11) 0.0068(12)
C17 0.0325(14) 0.0343(15) 0.0519(18) -0.0111(12) -0.0103(12) -0.0118(13)
C18 0.0312(13) 0.0277(13) 0.0356(15) -0.0025(11) -0.0005(11) -0.0107(11)
C19 0.0264(11) 0.0198(11) 0.0216(12) -0.0007(9) 0.0063(9) 0.0000(9)
C20 0.0230(11) 0.0252(12) 0.0290(13) -0.0004(10) 0.0043(10) -0.0021(10)
C21 0.0225(12) 0.0244(13) 0.0486(16) 0.0009(10) 0.0098(11) -0.0010(11)
C22 0.0386(14) 0.0206(12) 0.0455(16) -0.0024(11) 0.0242(13) -0.0061(11)
C23 0.0529(16) 0.0246(13) 0.0268(13) -0.0035(12) 0.0167(12) -0.0049(11)
C24 0.0377(13) 0.0219(12) 0.0239(13) 0.0022(10) 0.0043(10) 0.0005(10)
C25 0.0270(11) 0.0198(11) 0.0162(11) -0.0006(9) -0.0036(9) -0.0024(9)
C26 0.0332(13) 0.0261(13) 0.0355(15) 0.0036(11) 0.0001(11) 0.0051(11)
C27 0.0429(15) 0.0245(13) 0.0473(17) 0.0069(11) -0.0080(13) 0.0070(12)
C28 0.0573(17) 0.0266(14) 0.0298(15) -0.0105(13) -0.0132(12) 0.0099(11)
C29 0.0504(16) 0.0334(14) 0.0229(14) -0.0167(13) 0.0005(12) 0.0021(11)
C30 0.0345(13) 0.0251(12) 0.0229(12) -0.0026(10) 0.0015(10) -0.0003(10)

loop_
_atom_type_symbol
_atom_type_description
_atom_type_scat_dispersion_real
_atom_type_scat_dispersion_imag
_atom_type_scat_source
C C 0.0033 0.0016 'International Tables Vol C Tables 4.2.6.8 and 6.1.1.4'
H H 0.0000 0.0000 'International Tables Vol C Tables 4.2.6.8 and 6.1.1.4'
P P 0.1023 0.0942 'International Tables Vol C Tables 4.2.6.8 and 6.1.1.4'
Cl Cl 0.1484 0.1585 'International Tables Vol C Tables 4.2.6.8 and 6.1.1.4'
N N 0.0061 0.0033 'International Tables Vol C Tables 4.2.6.8 and 6.1.1.4'
Pd Pd -0.9988 1.0072 'International Tables Vol C Tables 4.2.6.8 and 6.1.1.4'

loop_
_geom_angle_atom_site_label_1
_geom_angle_atom_site_label_2
_geom_angle_atom_site_label_3
_geom_angle
_geom_angle_publ_flag
N1 Pd1 P1 172.60(4) y
N1 Pd1 Cl2 87.59(5) y
P1 Pd1 Cl2 93.13(2) y
N1 Pd1 Cl1 94.26(5) y
P1 Pd1 Cl1 86.00(2) y
Cl2 Pd1 Cl1 172.39(2) y
Pd1 Cl2 H1N 60.9 ?
C19 P1 C25 104.67(10) y
C19 P1 C13 108.72(10) y
C25 P1 C13 103.92(10) y
C19 P1 Pd1 115.70(7) y
C25 P1 Pd1 114.25(7) y
C13 P1 Pd1 108.83(7) y
C1 N1 C7 115.37(15) y
C1 N1 Pd1 114.31(12) y
C7 N1 Pd1 113.53(12) y
C1 N1 H1N 103.9 ?
C7 N1 H1N 103.9 ?
Pd1 N1 H1N 103.9 ?
N1 C1 C2 114.47(17) ?
N1 C1 C6 107.42(16) ?
C2 C1 C6 110.10(17) ?
N1 C1 H1 108.2 ?
C2 C1 H1 108.2 ?
C6 C1 H1 108.2 ?
C1 C2 C3 110.59(18) ?
C1 C2 H2A 109.5 ?
C3 C2 H2A 109.5 ?
C1 C2 H2B 109.5 ?
C3 C2 H2B 109.5 ?
H2A C2 H2B 108.1 ?
C4 C3 C2 111.35(19) ?
C4 C3 H3A 109.4 ?
C2 C3 H3A 109.4 ?
C4 C3 H3B 109.4 ?
C2 C3 H3B 109.4 ?
H3A C3 H3B 108.0 ?
C3 C4 C5 110.60(19) ?
C3 C4 H4A 109.5 ?
C5 C4 H4A 109.5 ?
C3 C4 H4B 109.5 ?
C5 C4 H4B 109.5 ?
H4A C4 H4B 108.1 ?
C4 C5 C6 111.9(2) ?
C4 C5 H5A 109.2 ?
C6 C5 H5A 109.2 ?
C4 C5 H5B 109.2 ?
C6 C5 H5B 109.2 ?
H5A C5 H5B 107.9 ?
C5 C6 C1 111.63(18) ?
C5 C6 H6A 109.3 ?
C1 C6 H6A 109.3 ?
C5 C6 H6B 109.3 ?
C1 C6 H6B 109.3 ?
H6A C6 H6B 108.0 ?
N1 C7 C8 112.82(16) ?
N1 C7 C12 109.71(16) ?
C8 C7 C12 110.85(17) ?
N1 C7 H7 107.8 ?
C8 C7 H7 107.8 ?
C12 C7 H7 107.8 ?
C7 C8 C9 110.36(18) ?
C7 C8 H8A 109.6 ?
C9 C8 H8A 109.6 ?
C7 C8 H8B 109.6 ?
C9 C8 H8B 109.6 ?
H8A C8 H8B 108.1 ?
C10 C9 C8 110.73(18) ?
C10 C9 H9A 109.5 ?
C8 C9 H9A 109.5 ?
C10 C9 H9B 109.5 ?
C8 C9 H9B 109.5 ?
H9A C9 H9B 108.1 ?
C9 C10 C11 110.31(18) ?
C9 C10 H10A 109.6 ?
C11 C10 H10A 109.6 ?
C9 C10 H10B 109.6 ?
C11 C10 H10B 109.6 ?
H10A C10 H10B 108.1 ?
C10 C11 C12 111.72(18) ?
C10 C11 H11A 109.3 ?
C12 C11 H11A 109.3 ?
C10 C11 H11B 109.3 ?
C12 C11 H11B 109.3 ?
H11A C11 H11B 107.9 ?
C7 C12 C11 110.63(17) ?
C7 C12 H12A 109.5 ?
C11 C12 H12A 109.5 ?
C7 C12 H12B 109.5 ?
C11 C12 H12B 109.5 ?
H12A C12 H12B 108.1 ?
C18 C13 C14 118.2(2) ?
C18 C13 P1 124.03(17) ?
C14 C13 P1 117.71(16) ?
C15 C14 C13 121.2(2) ?
C15 C14 H14 119.4 ?
C13 C14 H14 119.4 ?
C16 C15 C14 119.8(2) ?
C16 C15 H15 120.1 ?
C14 C15 H15 120.1 ?
C15 C16 C17 120.0(2) ?
C15 C16 H16 120.0 ?
C17 C16 H16 120.0 ?
C16 C17 C18 120.6(2) ?
C16 C17 H17 119.7 ?
C18 C17 H17 119.7 ?
C13 C18 C17 120.2(2) ?
C13 C18 H18 119.9 ?
C17 C18 H18 119.9 ?
C20 C19 C24 118.7(2) ?
C20 C19 P1 119.93(17) ?
C24 C19 P1 121.29(17) ?
C21 C20 C19 120.2(2) ?
C21 C20 H20 119.9 ?
C19 C20 H20 119.9 ?
C22 C21 C20 120.7(2) ?
C22 C21 H21 119.7 ?
C20 C21 H21 119.7 ?
C21 C22 C23 119.6(2) ?
C21 C22 H22 120.2 ?
C23 C22 H22 120.2 ?
C22 C23 C24 120.3(2) ?
C22 C23 H23 119.8 ?
C24 C23 H23 119.8 ?
C23 C24 C19 120.4(2) ?
C23 C24 H24 119.8 ?
C19 C24 H24 119.8 ?
C30 C25 C26 118.7(2) ?
C30 C25 P1 121.08(17) ?
C26 C25 P1 119.89(17) ?
C27 C26 C25 120.6(2) ?
C27 C26 H26 119.7 ?
C25 C26 H26 119.7 ?
C26 C27 C28 120.2(2) ?
C26 C27 H27 119.9 ?
C28 C27 H27 119.9 ?
C29 C28 C27 119.7(2) ?
C29 C28 H28 120.2 ?
C27 C28 H28 120.2 ?
C28 C29 C30 120.5(2) ?
C28 C29 H29 119.7 ?
C30 C29 H29 119.7 ?
C29 C30 C25 120.3(2) ?
C29 C30 H30 119.8 ?
C25 C30 H30 119.8 ?

loop_
_geom_bond_atom_site_label_1
_geom_bond_atom_site_label_2
_geom_bond_distance
_geom_bond_publ_flag
Pd1 N1 2.1573(17) y
Pd1 P1 2.2504(7) y
Pd1 Cl2 2.2974(6) y
Pd1 Cl1 2.3055(6) y
Cl2 H1N 2.68 ?
P1 C19 1.818(2) y
P1 C25 1.823(2) y
P1 C13 1.828(2) y
N1 C1 1.502(2) y
N1 C7 1.503(2) y
N1 H1N 0.9300 ?
C1 C2 1.525(3) ?
C1 C6 1.531(3) ?
C1 H1 1.0000 ?
C2 C3 1.528(3) ?
C2 H2A 0.9900 ?
C2 H2B 0.9900 ?
C3 C4 1.516(3) ?
C3 H3A 0.9900 ?
C3 H3B 0.9900 ?
C4 C5 1.516(3) ?
C4 H4A 0.9900 ?
C4 H4B 0.9900 ?
C5 C6 1.527(3) ?
C5 H5A 0.9900 ?
C5 H5B 0.9900 ?
C6 H6A 0.9900 ?
C6 H6B 0.9900 ?
C7 C8 1.518(3) ?
C7 C12 1.530(3) ?
C7 H7 1.0000 ?
C8 C9 1.532(3) ?
C8 H8A 0.9900 ?
C8 H8B 0.9900 ?
C9 C10 1.521(3) ?
C9 H9A 0.9900 ?
C9 H9B 0.9900 ?
C10 C11 1.521(3) ?
C10 H10A 0.9900 ?
C10 H10B 0.9900 ?
C11 C12 1.531(3) ?
C11 H11A 0.9900 ?
C11 H11B 0.9900 ?
C12 H12A 0.9900 ?
C12 H12B 0.9900 ?
C13 C18 1.390(3) ?
C13 C14 1.395(3) ?
C14 C15 1.385(3) ?
C14 H14 0.9500 ?
C15 C16 1.375(3) ?
C15 H15 0.9500 ?
C16 C17 1.376(4) ?
C16 H16 0.9500 ?
C17 C18 1.392(3) ?
C17 H17 0.9500 ?
C18 H18 0.9500 ?
C19 C20 1.395(3) ?
C19 C24 1.397(3) ?
C20 C21 1.385(3) ?
C20 H20 0.9500 ?
C21 C22 1.378(3) ?
C21 H21 0.9500 ?
C22 C23 1.383(3) ?
C22 H22 0.9500 ?
C23 C24 1.384(3) ?
C23 H23 0.9500 ?
C24 H24 0.9500 ?
C25 C30 1.392(3) ?
C25 C26 1.395(3) ?
C26 C27 1.381(3) ?
C26 H26 0.9500 ?
C27 C28 1.385(4) ?
C27 H27 0.9500 ?
C28 C29 1.375(4) ?
C28 H28 0.9500 ?
C29 C30 1.386(3) ?
C29 H29 0.9500 ?
C30 H30 0.9500 ?

loop_
_geom_hbond_atom_site_label_D
_geom_hbond_atom_site_label_H
_geom_hbond_atom_site_label_A
_geom_hbond_site_symmetry_A
_geom_hbond_distance_DH
_geom_hbond_distance_HA
_geom_hbond_distance_DA
_geom_hbond_angle_DHA
N1 H1N Cl2 3_666 0.93 2.64 3.471(2) 148

loop_
_geom_torsion_atom_site_label_1
_geom_torsion_atom_site_label_2
_geom_torsion_atom_site_label_3
_geom_torsion_atom_site_label_4
_geom_torsion
N1 Pd1 Cl2 H1N 2.9
P1 Pd1 Cl2 H1N 175.5
Cl2 Pd1 P1 C19 107.58(8)
Cl1 Pd1 P1 C19 -64.85(8)
Cl2 Pd1 P1 C25 -14.09(8)
Cl1 Pd1 P1 C25 173.48(8)
Cl2 Pd1 P1 C13 -129.71(7)
Cl1 Pd1 P1 C13 57.86(7)
Cl2 Pd1 N1 C1 -120.10(13)
Cl1 Pd1 N1 C1 52.50(13)
Cl2 Pd1 N1 C7 104.70(13)
Cl1 Pd1 N1 C7 -82.70(13)
C7 N1 C1 C2 -42.9(2)
Pd1 N1 C1 C2 -177.23(13)
C7 N1 C1 C6 -165.46(17)
Pd1 N1 C1 C6 60.18(19)
N1 C1 C2 C3 -177.77(17)
C6 C1 C2 C3 -56.7(2)
C1 C2 C3 C4 58.1(3)
C2 C3 C4 C5 -56.5(3)
C3 C4 C5 C6 54.7(3)
C4 C5 C6 C1 -54.6(3)
N1 C1 C6 C5 -179.57(19)
C2 C1 C6 C5 55.2(3)
C1 N1 C7 C8 -63.4(2)
Pd1 N1 C7 C8 71.30(18)
C1 N1 C7 C12 172.48(17)
Pd1 N1 C7 C12 -52.81(19)
N1 C7 C8 C9 179.14(17)
C12 C7 C8 C9 -57.4(2)
C7 C8 C9 C10 58.3(2)
C8 C9 C10 C11 -57.3(3)
C9 C10 C11 C12 56.0(3)
N1 C7 C12 C11 -178.99(17)
C8 C7 C12 C11 55.8(2)
C10 C11 C12 C7 -55.2(2)
C19 P1 C13 C18 -21.4(2)
C25 P1 C13 C18 89.7(2)
Pd1 P1 C13 C18 -148.18(18)
C19 P1 C13 C14 160.53(17)
C25 P1 C13 C14 -88.40(18)
Pd1 P1 C13 C14 33.71(18)
C18 C13 C14 C15 -1.6(3)
P1 C13 C14 C15 176.62(18)
C13 C14 C15 C16 1.0(4)
C14 C15 C16 C17 0.0(4)
C15 C16 C17 C18 -0.4(4)
C14 C13 C18 C17 1.2(3)
P1 C13 C18 C17 -176.90(19)
C16 C17 C18 C13 -0.2(4)
C25 P1 C19 C20 130.11(17)
C13 P1 C19 C20 -119.33(18)
Pd1 P1 C19 C20 3.4(2)
C25 P1 C19 C24 -47.0(2)
C13 P1 C19 C24 63.6(2)
Pd1 P1 C19 C24 -173.66(15)
C24 C19 C20 C21 -0.3(3)
P1 C19 C20 C21 -177.45(17)
C19 C20 C21 C22 -1.0(3)
C20 C21 C22 C23 0.8(3)
C21 C22 C23 C24 0.5(3)
C22 C23 C24 C19 -1.8(3)
C20 C19 C24 C23 1.6(3)
P1 C19 C24 C23 178.76(17)
C19 P1 C25 C30 -30.0(2)
C13 P1 C25 C30 -143.98(18)
Pd1 P1 C25 C30 97.58(18)
C19 P1 C25 C26 156.80(18)
C13 P1 C25 C26 42.8(2)
Pd1 P1 C25 C26 -75.64(19)
C30 C25 C26 C27 -0.3(3)
P1 C25 C26 C27 173.11(19)
C25 C26 C27 C28 1.0(4)
C26 C27 C28 C29 -0.6(4)
C27 C28 C29 C30 -0.7(4)
C28 C29 C30 C25 1.5(3)
C26 C25 C30 C29 -1.0(3)
P1 C25 C30 C29 -174.27(17)
